data_1520155
loop_
_publ_author_name
'Callear, Samantha K.'
'Hursthouse, Michael B.'

_publ_section_title
;
 4-Methylimidazolium L-tartrate
;
_journal_name_full 'Crystal Structure Report Archive'
_journal_page_first 525
_journal_year 2008
_chemical_formula_sum 'C8 H12 N2 O6'
_chemical_formula_weight 232.20
_chemical_name_systematic
;
L-Tartaric Acid and 4-Methylimidazole
;
_space_group_IT_number 19
_symmetry_cell_setting orthorhombic
_symmetry_space_group_name_Hall 'P 2ac 2ab'
_symmetry_space_group_name_H-M 'P 21 21 21'
_atom_sites_solution_hydrogens geom
_atom_sites_solution_primary direct
_atom_sites_solution_secondary difmap
_cell_angle_alpha 90.00
_cell_angle_beta 90.00
_cell_angle_gamma 90.00
_cell_formula_units_Z 8
_cell_length_a 7.5842(14)
_cell_length_b 8.2124(16)
_cell_length_c 32.363(6)
_cell_measurement_reflns_used 978
_cell_measurement_temperature 120(2)
_cell_measurement_theta_max 24.76
_cell_measurement_theta_min 2.60
_cell_volume 2015.7(7)
_computing_cell_refinement 'Bruker SAINT'
_computing_data_collection 'Bruker APEX2'
_computing_data_reduction 'Bruker SAINT'
_computing_structure_refinement 'SHELXL-97 (Sheldrick, 1997)'
_diffrn_ambient_temperature 120(2)
_diffrn_measured_fraction_theta_full 0.995
_diffrn_measured_fraction_theta_max 0.995
_diffrn_measurement_device_type 'Bruker SMART APEX2 CCD diffractometer'
_diffrn_measurement_method 'fine-slice \w scans'
_diffrn_radiation_monochromator 'silicon 111'
_diffrn_radiation_source 'Daresbury SRS station 9.8'
_diffrn_radiation_type synchrotron
_diffrn_radiation_wavelength 0.6710
_diffrn_reflns_av_R_equivalents 0.0595
_diffrn_reflns_av_sigmaI/netI 0.0350
_diffrn_reflns_limit_h_max 9
_diffrn_reflns_limit_h_min -9
_diffrn_reflns_limit_k_max 10
_diffrn_reflns_limit_k_min -10
_diffrn_reflns_limit_l_max 40
_diffrn_reflns_limit_l_min -40
_diffrn_reflns_number 16961
_diffrn_reflns_theta_full 24.80
_diffrn_reflns_theta_max 24.80
_diffrn_reflns_theta_min 2.80
_diffrn_standards_decay_% 5
_diffrn_standards_number 0
_exptl_absorpt_coefficient_mu 0.132
_exptl_absorpt_correction_type none
_exptl_crystal_colour colourless
_exptl_crystal_density_diffrn 1.530
_exptl_crystal_density_method 'not measured'
_exptl_crystal_description block
_exptl_crystal_F_000 976
_exptl_crystal_size_max 0.01
_exptl_crystal_size_mid 0.01
_exptl_crystal_size_min 0.01
_refine_diff_density_max 0.256
_refine_diff_density_min -0.187
_refine_diff_density_rms 0.047
_refine_ls_abs_structure_details 'Flack H D (1983), Acta Cryst. A39, 876-881'
_refine_ls_abs_structure_Flack -10(10)
_refine_ls_extinction_method none
_refine_ls_goodness_of_fit_ref 1.108
_refine_ls_hydrogen_treatment mixed
_refine_ls_matrix_type full
_refine_ls_number_parameters 303
_refine_ls_number_reflns 2392
_refine_ls_number_restraints 0
_refine_ls_restrained_S_all 1.108
_refine_ls_R_factor_all 0.0372
_refine_ls_R_factor_gt 0.0316
_refine_ls_shift/su_max 0.030
_refine_ls_shift/su_mean 0.001
_refine_ls_structure_factor_coef Fsqd
_refine_ls_weighting_details 'calc w=1/[\s^2^(Fo^2^)+(0.0465P)^2^+0.0000P] where P=(Fo^2^+2Fc^2^)/3'
_refine_ls_weighting_scheme calc
_refine_ls_wR_factor_gt 0.0756
_refine_ls_wR_factor_ref 0.0785
_reflns_number_gt 2175
_reflns_number_total 2392
_reflns_threshold_expression >2sigma(I)
_cod_data_source_file eCrystal-525.cif
_cod_data_source_block ssg0304
_cod_depositor_comments
;
Citation :
Callear, Samantha K. and Hursthouse, Michael B. (2008)
 University of Southampton, Crystal Structure Report Archive. 
(doi:10.5258/ecrystals/525)

More at:
http://ecrystals.chem.soton.ac.uk/525/
;
_cod_original_sg_symbol_H-M P212121
_cod_database_code 1520155

loop_
_symmetry_equiv_pos_as_xyz
'x, y, z'
'-x+1/2, -y, z+1/2'
'-x, y+1/2, -z+1/2'
'x+1/2, -y+1/2, -z'

loop_
_atom_site_label
_atom_site_type_symbol
_atom_site_fract_x
_atom_site_fract_y
_atom_site_fract_z
_atom_site_U_iso_or_equiv
_atom_site_adp_type
_atom_site_occupancy
_atom_site_symmetry_multiplicity
_atom_site_calc_flag
_atom_site_refinement_flags
_atom_site_disorder_assembly
_atom_site_disorder_group
C1 C 0.0607(3) 0.9964(3) 0.16838(7) 0.0173(5) Uani 1 1 d . . .
C2 C 0.2595(3) 1.0311(3) 0.16983(6) 0.0172(4) Uani 1 1 d . . .
H2 H 0.2783 1.1514 0.1678 0.021 Uiso 1 1 calc R . .
C3 C 0.3456(3) 0.9692(3) 0.20937(7) 0.0166(4) Uani 1 1 d . . .
H3 H 0.2798 1.0142 0.2336 0.020 Uiso 1 1 calc R . .
C4 C 0.5377(3) 1.0297(3) 0.21131(6) 0.0172(5) Uani 1 1 d . . .
O1A O -0.0195(2) 1.0301(2) 0.20304(5) 0.0253(4) Uani 1 1 d . . .
H1 H -0.1258 1.0019 0.2014 0.063(11) Uiso 1 1 calc R . .
O1B O -0.0110(2) 0.9466(2) 0.13744(5) 0.0253(4) Uani 1 1 d . . .
O2 O 0.3476(2) 0.9546(2) 0.13653(4) 0.0196(3) Uani 1 1 d . . .
H2O H 0.3049 0.9876 0.1141 0.029 Uiso 1 1 calc R . .
O3 O 0.3271(2) 0.79799(19) 0.20926(5) 0.0204(3) Uani 1 1 d . . .
H3O H 0.3570 0.7607 0.2324 0.031 Uiso 1 1 calc R . .
O4A O 0.6607(2) 0.9277(2) 0.20585(5) 0.0211(3) Uani 1 1 d . . .
O4B O 0.5572(2) 1.17717(19) 0.21850(5) 0.0227(4) Uani 1 1 d . . .
C22 C 0.2037(3) 0.6030(3) 0.10302(7) 0.0245(5) Uani 1 1 d . . .
H22 H 0.2588 0.6800 0.0853 0.029 Uiso 1 1 calc R . .
C24 C 0.1024(3) 0.4800(3) 0.15885(7) 0.0217(5) Uani 1 1 d . . .
C25 C 0.0580(3) 0.3896(3) 0.12555(7) 0.0235(5) Uani 1 1 d . . .
H25 H -0.0062 0.2903 0.1258 0.028 Uiso 1 1 calc R . .
C26 C 0.0672(4) 0.4559(4) 0.20372(7) 0.0350(6) Uani 1 1 d . . .
H26A H -0.0168 0.3664 0.2074 0.053 Uiso 1 1 calc R . .
H26B H 0.0176 0.5560 0.2154 0.053 Uiso 1 1 calc R . .
H26C H 0.1777 0.4294 0.2179 0.053 Uiso 1 1 calc R . .
N21 N 0.1228(3) 0.4677(3) 0.09126(6) 0.0246(5) Uani 1 1 d . . .
H21 H 0.1122 0.4335 0.0656 0.041(8) Uiso 1 1 calc R . .
N23 N 0.1940(3) 0.6117(2) 0.14386(6) 0.0227(4) Uani 1 1 d . . .
H23 H 0.2393 0.6900 0.1591 0.048(9) Uiso 1 1 calc R . .
C31 C 0.2469(3) 1.0060(3) 0.01852(6) 0.0166(4) Uani 1 1 d . . .
C32 C 0.0567(3) 1.0619(3) 0.02308(6) 0.0160(4) Uani 1 1 d . . .
H32 H 0.0348 1.1517 0.0029 0.019 Uiso 1 1 calc R . .
C33 C -0.0611(3) 0.9173(3) 0.01165(6) 0.0153(4) Uani 1 1 d . . .
H33 H -0.0356 0.8838 -0.0175 0.018 Uiso 1 1 calc R . .
C34 C -0.2525(3) 0.9738(3) 0.01473(6) 0.0152(4) Uani 1 1 d . . .
O31A O 0.33912(19) 0.9900(2) 0.05078(4) 0.0215(4) Uani 1 1 d . . .
O31B O 0.29795(19) 0.97397(19) -0.01741(4) 0.0186(3) Uani 1 1 d . . .
O32 O 0.0152(2) 1.1194(2) 0.06320(4) 0.0207(3) Uani 1 1 d . . .
H32O H 0.0111 1.0405 0.0797 0.031 Uiso 1 1 calc R . .
O33 O -0.0146(2) 0.78915(18) 0.03855(5) 0.0191(3) Uani 1 1 d . . .
H33O H -0.0589 0.7017 0.0300 0.029 Uiso 1 1 calc R . .
O34A O -0.3056(2) 1.08019(19) -0.00855(5) 0.0197(3) Uani 1 1 d . . .
O34B O -0.3457(2) 0.9018(2) 0.04315(5) 0.0208(3) Uani 1 1 d . . .
H34 H -0.4485 0.9400 0.0431 0.084(14) Uiso 1 1 calc R . .
C42 C -0.3123(3) 0.6923(3) 0.11954(7) 0.0210(5) Uani 1 1 d . . .
H42 H -0.2773 0.7971 0.1102 0.025 Uiso 1 1 calc R . .
C44 C -0.3779(3) 0.4295(3) 0.12054(7) 0.0206(5) Uani 1 1 d . . .
C45 C -0.3982(3) 0.4896(3) 0.15927(7) 0.0220(5) Uani 1 1 d . . .
H45 H -0.4343 0.4303 0.1830 0.026 Uiso 1 1 calc R . .
C46 C -0.4028(4) 0.2643(3) 0.10275(9) 0.0310(6) Uani 1 1 d . . .
H46A H -0.4103 0.1842 0.1251 0.047 Uiso 1 1 calc R . .
H46B H -0.3026 0.2377 0.0848 0.047 Uiso 1 1 calc R . .
H46C H -0.5119 0.2619 0.0865 0.047 Uiso 1 1 calc R . .
N41 N -0.3565(3) 0.6537(2) 0.15777(6) 0.0214(4) Uani 1 1 d . . .
H41 H -0.3591 0.7212 0.1789 0.050(10) Uiso 1 1 calc R . .
N43 N -0.3251(2) 0.5594(2) 0.09634(6) 0.0204(4) Uani 1 1 d . . .
H43 H -0.3034 0.5547 0.0697 0.034(8) Uiso 1 1 calc R . .

loop_
_atom_site_aniso_label
_atom_site_aniso_U_11
_atom_site_aniso_U_22
_atom_site_aniso_U_33
_atom_site_aniso_U_23
_atom_site_aniso_U_13
_atom_site_aniso_U_12
C1 0.0142(10) 0.0176(11) 0.0202(11) 0.0018(9) -0.0006(8) 0.0008(9)
C2 0.0154(10) 0.0194(10) 0.0169(10) 0.0030(9) -0.0004(8) -0.0004(9)
C3 0.0147(10) 0.0188(11) 0.0164(10) -0.0002(9) -0.0013(8) 0.0002(9)
C4 0.0167(11) 0.0225(12) 0.0124(9) -0.0003(8) -0.0015(8) -0.0009(9)
O1A 0.0140(8) 0.0408(10) 0.0211(8) -0.0062(8) 0.0017(6) -0.0032(8)
O1B 0.0187(8) 0.0373(10) 0.0199(8) -0.0028(7) -0.0033(7) -0.0027(8)
O2 0.0177(8) 0.0258(8) 0.0153(7) 0.0003(6) -0.0003(6) 0.0042(7)
O3 0.0239(8) 0.0185(8) 0.0187(7) 0.0028(6) -0.0047(7) -0.0039(7)
O4A 0.0131(7) 0.0248(9) 0.0255(8) -0.0023(7) 0.0004(7) 0.0005(7)
O4B 0.0239(9) 0.0189(8) 0.0253(8) -0.0017(7) -0.0055(7) -0.0029(7)
C22 0.0207(12) 0.0274(13) 0.0255(12) 0.0039(11) 0.0004(9) 0.0030(10)
C24 0.0227(11) 0.0209(12) 0.0216(11) -0.0014(9) -0.0025(9) 0.0025(10)
C25 0.0254(12) 0.0213(12) 0.0238(12) 0.0013(10) -0.0036(10) 0.0008(10)
C26 0.0476(16) 0.0369(15) 0.0205(12) 0.0011(11) -0.0007(11) -0.0038(14)
N21 0.0293(11) 0.0273(11) 0.0173(9) -0.0028(8) -0.0035(8) 0.0059(10)
N23 0.0212(10) 0.0222(10) 0.0246(10) -0.0037(8) -0.0034(8) 0.0006(9)
C31 0.0133(10) 0.0167(10) 0.0197(11) -0.0010(9) -0.0006(8) -0.0040(9)
C32 0.0139(10) 0.0196(11) 0.0146(10) -0.0026(8) 0.0017(8) -0.0005(9)
C33 0.0135(10) 0.0178(10) 0.0147(10) -0.0004(8) -0.0008(8) 0.0003(9)
C34 0.0142(10) 0.0173(10) 0.0142(10) -0.0017(9) -0.0020(8) -0.0015(9)
O31A 0.0124(7) 0.0341(9) 0.0179(8) -0.0003(7) -0.0014(6) 0.0002(7)
O31B 0.0143(7) 0.0247(8) 0.0167(7) -0.0028(7) 0.0002(6) 0.0011(7)
O32 0.0184(8) 0.0237(8) 0.0199(8) -0.0068(7) 0.0039(7) -0.0021(7)
O33 0.0166(8) 0.0156(7) 0.0252(8) 0.0014(6) -0.0043(7) 0.0002(7)
O34A 0.0164(8) 0.0217(8) 0.0210(8) 0.0021(7) -0.0025(6) 0.0010(7)
O34B 0.0130(8) 0.0272(9) 0.0223(8) 0.0039(7) 0.0007(7) 0.0017(7)
C42 0.0186(11) 0.0229(11) 0.0215(11) 0.0021(10) -0.0015(9) -0.0019(10)
C44 0.0146(11) 0.0219(12) 0.0253(11) -0.0008(10) 0.0035(9) -0.0013(9)
C45 0.0217(11) 0.0225(12) 0.0218(11) 0.0022(9) 0.0018(9) 0.0014(10)
C46 0.0283(14) 0.0247(13) 0.0401(15) -0.0109(11) 0.0068(12) -0.0029(11)
N41 0.0227(10) 0.0210(10) 0.0206(10) -0.0008(8) -0.0008(8) 0.0018(8)
N43 0.0182(9) 0.0257(11) 0.0174(9) -0.0006(8) 0.0014(8) -0.0036(8)

loop_
_atom_type_symbol
_atom_type_description
_atom_type_scat_dispersion_real
_atom_type_scat_dispersion_imag
_atom_type_scat_source
C C 0.0033 0.0000 'International Tables Vol C Tables 4.2.6.8 and 6.1.1.4'
H H 0.0000 0.0000 'International Tables Vol C Tables 4.2.6.8 and 6.1.1.4'
N N 0.0061 0.0000 'International Tables Vol C Tables 4.2.6.8 and 6.1.1.4'
O O 0.0106 0.0000 'International Tables Vol C Tables 4.2.6.8 and 6.1.1.4'

loop_
_geom_angle_atom_site_label_1
_geom_angle_atom_site_label_2
_geom_angle_atom_site_label_3
_geom_angle
_geom_angle_site_symmetry_1
_geom_angle_site_symmetry_3
O1B C1 O1A 124.9(2) . .
O1B C1 C2 122.0(2) . .
O1A C1 C2 113.07(19) . .
O2 C2 C3 106.78(17) . .
O2 C2 C1 110.99(18) . .
C3 C2 C1 112.62(18) . .
O2 C2 H2 108.8 . .
C3 C2 H2 108.8 . .
C1 C2 H2 108.8 . .
O3 C3 C2 106.70(18) . .
O3 C3 C4 114.49(18) . .
C2 C3 C4 109.39(17) . .
O3 C3 H3 108.7 . .
C2 C3 H3 108.7 . .
C4 C3 H3 108.7 . .
O4B C4 O4A 125.7(2) . .
O4B C4 C3 115.8(2) . .
O4A C4 C3 118.54(19) . .
C1 O1A H1 109.5 . .
C2 O2 H2O 109.5 . .
C3 O3 H3O 109.5 . .
N23 C22 N21 107.8(2) . .
N23 C22 H22 126.1 . .
N21 C22 H22 126.1 . .
C25 C24 N23 106.1(2) . .
C25 C24 C26 131.3(2) . .
N23 C24 C26 122.7(2) . .
C24 C25 N21 107.4(2) . .
C24 C25 H25 126.3 . .
N21 C25 H25 126.3 . .
C24 C26 H26A 109.5 . .
C24 C26 H26B 109.5 . .
H26A C26 H26B 109.5 . .
C24 C26 H26C 109.5 . .
H26A C26 H26C 109.5 . .
H26B C26 H26C 109.5 . .
C22 N21 C25 108.97(19) . .
C22 N21 H21 125.5 . .
C25 N21 H21 125.5 . .
C22 N23 C24 109.8(2) . .
C22 N23 H23 125.1 . .
C24 N23 H23 125.1 . .
O31B C31 O31A 125.0(2) . .
O31B C31 C32 116.50(18) . .
O31A C31 C32 118.43(18) . .
O32 C32 C31 113.59(17) . .
O32 C32 C33 110.49(17) . .
C31 C32 C33 107.18(18) . .
O32 C32 H32 108.5 . .
C31 C32 H32 108.5 . .
C33 C32 H32 108.5 . .
O33 C33 C34 115.09(18) . .
O33 C33 C32 106.48(17) . .
C34 C33 C32 107.62(17) . .
O33 C33 H33 109.2 . .
C34 C33 H33 109.2 . .
C32 C33 H33 109.2 . .
O34A C34 O34B 125.5(2) . .
O34A C34 C33 119.39(19) . .
O34B C34 C33 115.11(18) . .
C32 O32 H32O 109.5 . .
C33 O33 H33O 109.5 . .
C34 O34B H34 109.5 . .
N41 C42 N43 108.3(2) . .
N41 C42 H42 125.9 . .
N43 C42 H42 125.9 . .
C45 C44 N43 106.0(2) . .
C45 C44 C46 132.6(2) . .
N43 C44 C46 121.5(2) . .
C44 C45 N41 107.2(2) . .
C44 C45 H45 126.4 . .
N41 C45 H45 126.4 . .
C44 C46 H46A 109.5 . .
C44 C46 H46B 109.5 . .
H46A C46 H46B 109.5 . .
C44 C46 H46C 109.5 . .
H46A C46 H46C 109.5 . .
H46B C46 H46C 109.5 . .
C42 N41 C45 108.9(2) . .
C42 N41 H41 125.5 . .
C45 N41 H41 125.5 . .
C42 N43 C44 109.58(18) . .
C42 N43 H43 125.2 . .
C44 N43 H43 125.2 . .

loop_
_geom_bond_atom_site_label_1
_geom_bond_atom_site_label_2
_geom_bond_distance
_geom_bond_site_symmetry_2
C1 O1B 1.210(3) .
C1 O1A 1.306(3) .
C1 C2 1.535(3) .
C2 O2 1.415(3) .
C2 C3 1.524(3) .
C2 H2 1.0000 .
C3 O3 1.413(3) .
C3 C4 1.541(3) .
C3 H3 1.0000 .
C4 O4B 1.242(3) .
C4 O4A 1.266(3) .
O1A H1 0.8400 .
O2 H2O 0.8400 .
O3 H3O 0.8400 .
C22 N23 1.326(3) .
C22 N21 1.325(3) .
C22 H22 0.9500 .
C24 C25 1.351(3) .
C24 N23 1.373(3) .
C24 C26 1.490(3) .
C25 N21 1.373(3) .
C25 H25 0.9500 .
C26 H26A 0.9800 .
C26 H26B 0.9800 .
C26 H26C 0.9800 .
N21 H21 0.8800 .
N23 H23 0.8800 .
C31 O31B 1.253(3) .
C31 O31A 1.263(3) .
C31 C32 1.521(3) .
C32 O32 1.417(2) .
C32 C33 1.532(3) .
C32 H32 1.0000 .
C33 O33 1.410(3) .
C33 C34 1.527(3) .
C33 H33 1.0000 .
C34 O34A 1.222(3) .
C34 O34B 1.302(3) .
O32 H32O 0.8400 .
O33 H33O 0.8400 .
O34B H34 0.8400 .
C42 N41 1.321(3) .
C42 N43 1.329(3) .
C42 H42 0.9500 .
C44 C45 1.356(3) .
C44 N43 1.382(3) .
C44 C46 1.486(3) .
C45 N41 1.385(3) .
C45 H45 0.9500 .
C46 H46A 0.9800 .
C46 H46B 0.9800 .
C46 H46C 0.9800 .
N41 H41 0.8800 .
N43 H43 0.8800 .

loop_
_geom_hbond_atom_site_label_D
_geom_hbond_atom_site_label_H
_geom_hbond_atom_site_label_A
_geom_hbond_distance_DH
_geom_hbond_distance_HA
_geom_hbond_distance_DA
_geom_hbond_angle_DHA
_geom_hbond_site_symmetry_A
O2 H2O O31A 0.84 2.07 2.791(2) 144.4 .
N23 H23 O3 0.88 1.97 2.800(2) 157.5 .
N23 H23 O2 0.88 2.44 3.057(3) 128.1 .
O32 H32O O1B 0.84 2.03 2.797(2) 151.8 .
O1A H1 O4A 0.84 1.74 2.569(2) 170.4 1_455
O34B H34 O31A 0.84 1.68 2.510(2) 168.6 1_455
N41 H41 O4A 0.88 1.91 2.739(3) 155.7 1_455
N41 H41 O3 0.88 2.65 3.152(3) 117.2 1_455
O3 H3O O4B 0.84 1.85 2.687(2) 175.0 3_645
N21 H21 O34A 0.88 1.95 2.759(2) 151.9 4_565
O33 H33O O31B 0.84 1.85 2.676(2) 166.8 4_465
N43 H43 O31B 0.88 1.87 2.733(2) 165.6 4_465
